data_7212040
loop_
_publ_author_name
'Luo, Jing'
'Zhao, Baomin'
'On Chan, Hardy Sze'
'Chi, Chunyan'

_publ_section_title
;
 Synthesis, physical properties and self-assembly of star-shaped
 oligothiophenes-substituted and fused triphenylenes
;
_journal_issue 10
_journal_name_full 'Journal of Materials Chemistry'
_journal_page_first 1932
_journal_paper_doi 10.1039/b918671a
_journal_volume 20
_journal_year 2010
_chemical_formula_sum 'C42 H24 S6'
_chemical_formula_weight 720.97
_chemical_name_systematic
;
?
;
_space_group_IT_number 15
_symmetry_cell_setting monoclinic
_symmetry_space_group_name_Hall '-C 2yc'
_symmetry_space_group_name_H-M 'C 1 2/c 1'
_atom_sites_solution_hydrogens geom
_atom_sites_solution_primary direct
_atom_sites_solution_secondary difmap
_audit_creation_method SHELXL-97
_cell_angle_alpha 90.00
_cell_angle_beta 101.761(2)
_cell_angle_gamma 90.00
_cell_formula_units_Z 4
_cell_length_a 28.047(3)
_cell_length_b 16.0284(13)
_cell_length_c 7.4162(6)
_cell_measurement_reflns_used 2567
_cell_measurement_temperature 293(2)
_cell_measurement_theta_max 26.50
_cell_measurement_theta_min 2.54
_cell_volume 3264.0(5)
_computing_cell_refinement 'Bruker SMART'
_computing_data_collection 'Bruker SMART'
_computing_data_reduction 'Bruker SAINT'
_computing_molecular_graphics 'Bruker SHELXTL'
_computing_publication_material 'Bruker SHELXTL'
_computing_structure_refinement 'SHELXL-97 (Sheldrick, 1997)'
_computing_structure_solution 'SHELXS-97 (Sheldrick, 1990)'
_diffrn_ambient_temperature 293(2)
_diffrn_measured_fraction_theta_full 1.000
_diffrn_measured_fraction_theta_max 1.000
_diffrn_measurement_device_type 'CCD area detector'
_diffrn_measurement_method 'phi and omega scans'
_diffrn_radiation_monochromator graphite
_diffrn_radiation_source 'fine-focus sealed tube'
_diffrn_radiation_type MoK\a
_diffrn_radiation_wavelength 0.71073
_diffrn_reflns_av_R_equivalents 0.0384
_diffrn_reflns_av_sigmaI/netI 0.0436
_diffrn_reflns_limit_h_max 36
_diffrn_reflns_limit_h_min -29
_diffrn_reflns_limit_k_max 17
_diffrn_reflns_limit_k_min -20
_diffrn_reflns_limit_l_max 9
_diffrn_reflns_limit_l_min -9
_diffrn_reflns_number 11356
_diffrn_reflns_theta_full 27.50
_diffrn_reflns_theta_max 27.50
_diffrn_reflns_theta_min 1.47
_exptl_absorpt_coefficient_mu 0.452
_exptl_absorpt_correction_T_max 0.9910
_exptl_absorpt_correction_T_min 0.7425
_exptl_absorpt_correction_type multi-scan
_exptl_absorpt_process_details 'Sadabs, (Sheldrick 2001)'
_exptl_crystal_colour Yellow
_exptl_crystal_density_diffrn 1.467
_exptl_crystal_density_meas ?
_exptl_crystal_density_method 'not measured'
_exptl_crystal_description Block
_exptl_crystal_F_000 1488
_exptl_crystal_size_max 0.70
_exptl_crystal_size_mid 0.30
_exptl_crystal_size_min 0.02
_refine_diff_density_max 0.512
_refine_diff_density_min -0.254
_refine_diff_density_rms 0.090
_refine_ls_extinction_method none
_refine_ls_goodness_of_fit_ref 1.067
_refine_ls_hydrogen_treatment constr
_refine_ls_matrix_type full
_refine_ls_number_parameters 217
_refine_ls_number_reflns 3755
_refine_ls_number_restraints 0
_refine_ls_restrained_S_all 1.067
_refine_ls_R_factor_all 0.0763
_refine_ls_R_factor_gt 0.0624
_refine_ls_shift/su_max 0.001
_refine_ls_shift/su_mean 0.000
_refine_ls_structure_factor_coef Fsqd
_refine_ls_weighting_details 'calc w=1/[\s^2^(Fo^2^)+(0.0850P)^2^+3.6455P] where P=(Fo^2^+2Fc^2^)/3'
_refine_ls_weighting_scheme calc
_refine_ls_wR_factor_gt 0.1536
_refine_ls_wR_factor_ref 0.1617
_reflns_number_gt 3047
_reflns_number_total 3755
_reflns_threshold_expression >2sigma(I)
_cod_data_source_file b918671a.txt
_cod_data_source_block 9145
_cod_depositor_comments
;
The following automatic conversions were performed:

'_symmetry_cell_setting' value 'Monoclinic' changed to 'monoclinic'
according to /home/saulius/struct/CIF-dictionaries/cif_core.dic
dictionary named 'cif_core.dic' version 2.4.2 from
2011-04-26.

'_exptl_absorpt_correction_type' value 'Multi-scan'
changed to 'multi-scan' according to
/home/saulius/struct/CIF-dictionaries/cif_core.dic dictionary named
'cif_core.dic' version 2.4.2 from 2011-04-26.

Automatic conversion script
Id: cif_fix_values 1891 2012-01-12 08:04:46Z andrius 

The following automatic conversions were performed:

'_exptl_crystal_density_meas' value 'Not Measured' was changed to '?'
- the value is perceived as not measured.

Automatic conversion script
Id: cif_fix_values 3008 2015-01-20 13:52:24Z robertas 
;
_cod_original_sg_symbol_H-M C2/c
_cod_database_code 7212040

loop_
_symmetry_equiv_pos_as_xyz
'x, y, z'
'-x, y, -z+1/2'
'x+1/2, y+1/2, z'
'-x+1/2, y+1/2, -z+1/2'
'-x, -y, -z'
'x, -y, z-1/2'
'-x+1/2, -y+1/2, -z'
'x+1/2, -y+1/2, z-1/2'

loop_
_atom_site_label
_atom_site_type_symbol
_atom_site_fract_x
_atom_site_fract_y
_atom_site_fract_z
_atom_site_U_iso_or_equiv
_atom_site_adp_type
_atom_site_occupancy
_atom_site_symmetry_multiplicity
_atom_site_calc_flag
_atom_site_refinement_flags
S1 S 0.18343(3) 0.74470(5) 0.42667(12) 0.0443(2) Uani 1 1 d .
S2 S 0.18738(3) 0.66080(5) -0.00987(13) 0.0463(2) Uani 1 1 d .
S3 S 0.01413(3) 0.12855(5) 0.02810(13) 0.0476(3) Uani 1 1 d .
C1 C 0.10023(9) 0.66395(16) 0.2332(4) 0.0277(5) Uani 1 1 d .
C2 C 0.12165(9) 0.58888(15) 0.1835(4) 0.0270(5) Uani 1 1 d .
C3 C 0.09602(9) 0.51523(16) 0.1791(4) 0.0281(5) Uani 1 1 d .
H3 H 0.1107 0.4661 0.1518 0.034 Uiso 1 1 calc R
C4 C 0.04864(9) 0.51127(15) 0.2141(3) 0.0251(5) Uani 1 1 d .
C5 C 0.02528(9) 0.58739(15) 0.2394(3) 0.0258(5) Uani 1 1 d .
C6 C 0.05249(9) 0.66184(16) 0.2533(4) 0.0283(5) Uani 1 1 d .
H6 H 0.0377 0.7114 0.2769 0.034 Uiso 1 1 calc R
C7 C 0.02333(9) 0.43258(15) 0.2277(3) 0.0250(5) Uani 1 1 d .
C8 C 0.04452(9) 0.35559(15) 0.2004(3) 0.0269(5) Uani 1 1 d .
H8 H 0.0748 0.3554 0.1675 0.032 Uiso 1 1 calc R
C9 C 0.02240(9) 0.27977(16) 0.2202(3) 0.0271(5) Uani 1 1 d .
C10 C 0.12855(9) 0.74251(16) 0.2702(4) 0.0294(6) Uani 1 1 d .
C11 C 0.11785(11) 0.81806(19) 0.1956(5) 0.0430(7) Uani 1 1 d .
H11 H 0.0894 0.8299 0.1104 0.052 Uiso 1 1 calc R
C12 C 0.15463(13) 0.8783(2) 0.2607(6) 0.0558(9) Uani 1 1 d .
H12 H 0.1529 0.9335 0.2209 0.067 Uiso 1 1 calc R
C13 C 0.19186(12) 0.8476(2) 0.3848(5) 0.0487(8) Uani 1 1 d .
H13 H 0.2189 0.8784 0.4411 0.058 Uiso 1 1 calc R
C14 C 0.17125(10) 0.58900(15) 0.1408(4) 0.0298(6) Uani 1 1 d .
C15 C 0.20926(11) 0.53892(19) 0.2108(4) 0.0407(7) Uani 1 1 d .
H15 H 0.2076 0.4951 0.2914 0.049 Uiso 1 1 calc R
C16 C 0.25205(11) 0.5607(2) 0.1474(5) 0.0512(8) Uani 1 1 d .
H16 H 0.2816 0.5332 0.1846 0.061 Uiso 1 1 calc R
C17 C 0.24578(12) 0.6248(2) 0.0286(5) 0.0499(9) Uani 1 1 d .
H17 H 0.2701 0.6468 -0.0258 0.060 Uiso 1 1 calc R
C18 C 0.04608(9) 0.20236(15) 0.1718(4) 0.0278(5) Uani 1 1 d .
C19 C 0.09373(11) 0.18064(19) 0.2175(5) 0.0435(7) Uani 1 1 d .
H19 H 0.1173 0.2133 0.2914 0.052 Uiso 1 1 calc R
C20 C 0.10383(13) 0.1037(2) 0.1418(6) 0.0575(10) Uani 1 1 d .
H20 H 0.1348 0.0802 0.1619 0.069 Uiso 1 1 calc R
C21 C 0.06447(13) 0.06773(19) 0.0379(5) 0.0508(8) Uani 1 1 d .
H21 H 0.0646 0.0165 -0.0209 0.061 Uiso 1 1 calc R

loop_
_atom_site_aniso_label
_atom_site_aniso_U_11
_atom_site_aniso_U_22
_atom_site_aniso_U_33
_atom_site_aniso_U_23
_atom_site_aniso_U_13
_atom_site_aniso_U_12
S1 0.0351(4) 0.0379(4) 0.0541(5) -0.0020(3) -0.0050(3) -0.0031(3)
S2 0.0470(5) 0.0334(4) 0.0660(6) 0.0115(3) 0.0291(4) 0.0043(3)
S3 0.0383(4) 0.0378(4) 0.0644(6) -0.0204(4) 0.0052(4) -0.0019(3)
C1 0.0274(12) 0.0254(12) 0.0299(13) 0.0016(10) 0.0045(10) -0.0001(10)
C2 0.0247(12) 0.0256(12) 0.0306(13) 0.0026(10) 0.0051(10) 0.0007(10)
C3 0.0262(12) 0.0244(12) 0.0339(14) 0.0008(10) 0.0063(10) 0.0026(10)
C4 0.0261(12) 0.0250(12) 0.0238(12) 0.0015(9) 0.0042(9) 0.0003(10)
C5 0.0277(13) 0.0252(12) 0.0242(12) 0.0011(9) 0.0042(10) 0.0009(10)
C6 0.0285(13) 0.0238(12) 0.0318(13) -0.0004(10) 0.0046(10) 0.0023(10)
C7 0.0278(12) 0.0231(12) 0.0235(12) 0.0007(9) 0.0040(9) -0.0012(10)
C8 0.0241(12) 0.0273(13) 0.0296(13) -0.0005(10) 0.0061(10) 0.0004(10)
C9 0.0276(12) 0.0234(12) 0.0290(13) -0.0014(10) 0.0028(10) 0.0007(10)
C10 0.0231(12) 0.0294(13) 0.0358(14) -0.0031(10) 0.0061(10) -0.0015(10)
C11 0.0317(14) 0.0341(15) 0.060(2) 0.0015(14) 0.0025(13) -0.0029(12)
C12 0.0485(19) 0.0278(15) 0.088(3) 0.0021(16) 0.0072(18) -0.0072(14)
C13 0.0351(16) 0.0371(16) 0.073(2) -0.0137(15) 0.0089(15) -0.0094(13)
C14 0.0315(13) 0.0233(12) 0.0356(14) -0.0010(10) 0.0092(11) -0.0046(10)
C15 0.0368(15) 0.0366(16) 0.0486(17) 0.0035(13) 0.0080(13) 0.0007(12)
C16 0.0276(15) 0.0478(18) 0.076(2) -0.0107(17) 0.0052(15) 0.0073(13)
C17 0.0386(16) 0.0415(17) 0.077(2) -0.0180(16) 0.0288(16) -0.0113(13)
C18 0.0295(13) 0.0212(12) 0.0326(14) 0.0014(10) 0.0059(10) -0.0009(10)
C19 0.0346(15) 0.0323(15) 0.062(2) -0.0048(14) 0.0054(14) 0.0027(12)
C20 0.0409(18) 0.0384(18) 0.094(3) -0.0028(18) 0.0155(18) 0.0119(14)
C21 0.055(2) 0.0259(14) 0.077(2) -0.0096(14) 0.0263(18) 0.0047(13)

loop_
_atom_type_symbol
_atom_type_description
_atom_type_scat_dispersion_real
_atom_type_scat_dispersion_imag
_atom_type_scat_source
C C 0.0033 0.0016 'International Tables Vol C Tables 4.2.6.8 and 6.1.1.4'
H H 0.0000 0.0000 'International Tables Vol C Tables 4.2.6.8 and 6.1.1.4'
S S 0.1246 0.1234 'International Tables Vol C Tables 4.2.6.8 and 6.1.1.4'

loop_
_geom_angle_atom_site_label_1
_geom_angle_atom_site_label_2
_geom_angle_atom_site_label_3
_geom_angle
_geom_angle_site_symmetry_1
_geom_angle_site_symmetry_3
C13 S1 C10 92.01(15) . .
C17 S2 C14 92.06(16) . .
C21 S3 C18 92.55(15) . .
C6 C1 C2 118.5(2) . .
C6 C1 C10 119.7(2) . .
C2 C1 C10 121.7(2) . .
C3 C2 C1 118.9(2) . .
C3 C2 C14 120.1(2) . .
C1 C2 C14 121.0(2) . .
C2 C3 C4 122.8(2) . .
C3 C4 C5 117.8(2) . .
C3 C4 C7 122.9(2) . .
C5 C4 C7 119.4(2) . .
C6 C5 C4 118.8(2) . .
C6 C5 C5 121.10(15) . 2
C4 C5 C5 120.06(14) . 2
C1 C6 C5 122.5(2) . .
C8 C7 C7 118.27(14) . 2
C8 C7 C4 121.6(2) . .
C7 C7 C4 120.15(14) 2 .
C9 C8 C7 123.0(2) . .
C8 C9 C9 118.60(15) . 2
C8 C9 C18 118.3(2) . .
C9 C9 C18 123.02(14) 2 .
C11 C10 C1 128.6(2) . .
C11 C10 S1 110.6(2) . .
C1 C10 S1 120.73(19) . .
C10 C11 C12 112.8(3) . .
C13 C12 C11 113.2(3) . .
C12 C13 S1 111.4(2) . .
C15 C14 C2 128.0(2) . .
C15 C14 S2 110.7(2) . .
C2 C14 S2 121.20(19) . .
C14 C15 C16 112.4(3) . .
C17 C16 C15 113.6(3) . .
C16 C17 S2 111.2(2) . .
C19 C18 C9 128.4(2) . .
C19 C18 S3 110.0(2) . .
C9 C18 S3 121.52(19) . .
C18 C19 C20 113.2(3) . .
C21 C20 C19 113.4(3) . .
C20 C21 S3 110.9(2) . .

loop_
_geom_bond_atom_site_label_1
_geom_bond_atom_site_label_2
_geom_bond_distance
_geom_bond_site_symmetry_2
S1 C13 1.703(3) .
S1 C10 1.729(3) .
S2 C17 1.705(3) .
S2 C14 1.727(3) .
S3 C21 1.705(3) .
S3 C18 1.717(3) .
C1 C6 1.378(4) .
C1 C2 1.426(4) .
C1 C10 1.484(3) .
C2 C3 1.379(4) .
C2 C14 1.489(4) .
C3 C4 1.406(3) .
C4 C5 1.415(3) .
C4 C7 1.461(3) .
C5 C6 1.409(3) .
C5 C5 1.458(5) 2
C7 C8 1.402(3) .
C7 C7 1.414(5) 2
C8 C9 1.386(3) .
C9 C9 1.414(5) 2
C9 C18 1.486(3) .
C10 C11 1.340(4) .
C11 C12 1.424(4) .
C12 C13 1.338(5) .
C14 C15 1.351(4) .
C15 C16 1.419(5) .
C16 C17 1.341(5) .
C18 C19 1.355(4) .
C19 C20 1.407(5) .
C20 C21 1.341(5) .
